data_9011837
loop_
_publ_author_name
'Pavlov, P. V.'
'Belov, N. V.'

_publ_section_title
;
 The structures of herderite, datolite and gadolinite determined by direct
 methods
;
_journal_name_full 'Soviet Physics Crystallography'
_journal_page_first 300
_journal_page_last 314
_journal_volume 4
_journal_year 1959
_chemical_compound_source 'not given, but the crystal was natural'
_chemical_formula_sum 'Be Ca F O4 P'
_chemical_name_mineral Herderite
_space_group_IT_number 14
_symmetry_space_group_name_Hall '-P 2yab'
_symmetry_space_group_name_H-M 'P 1 21/a 1'
_cell_angle_alpha 90
_cell_angle_beta 90.1
_cell_angle_gamma 90
_cell_length_a 9.80
_cell_length_b 7.68
_cell_length_c 4.80
_cell_formula_units_Z 4
_cell_volume 361.267
_database_code_amcsd 0015537
_exptl_crystal_density_diffrn 2.998
_cod_original_formula_sum 'Ca Be P O4 F'
_cod_database_code 9011837

loop_
_space_group_symop_operation_xyz
x,y,z
1/2+x,1/2-y,z
1/2-x,1/2+y,-z
-x,-y,-z

loop_
_atom_site_label
_atom_site_fract_x
_atom_site_fract_y
_atom_site_fract_z
Ca 0.33000 0.11300 0.99500
Be 0.33300 0.40800 0.55800
P 0.07900 0.26900 0.47500
O1 0.04100 0.39700 0.25000
O2 0.45600 0.27800 0.65000
O3 0.19500 0.34300 0.67300
O4 0.14100 0.11100 0.33300
F 0.33000 0.41700 0.20900

loop_
_cod_related_entry_id
_cod_related_entry_database
_cod_related_entry_code
1 AMCSD 0015537
